data_2017496
loop_
_publ_author_name
'De Borger, Roeland'
'Collas, Alain'
'Dommisse, Roger'
'Blockhuys, Frank'

_publ_section_title
;
 Synthesis and structures of substituted
 triphenyl(phenylimino)phosphoranes
;
_journal_coeditor_code UK3009
_journal_issue 1
_journal_name_full 'Acta Crystallographica Section C'
_journal_page_first o50
_journal_page_last o54
_journal_paper_doi 10.1107/S0108270109047763
_journal_volume 66
_journal_year 2010
_chemical_formula_iupac 'C24 H19 N2 O2 P'
_chemical_formula_moiety 'C24 H19 N2 O2 P'
_chemical_formula_sum 'C24 H19 N2 O2 P'
_chemical_formula_weight 398.38
_chemical_melting_point 429
_chemical_name_systematic
;
(3-nitrophenylimino)triphenylphosphorane
;
_space_group_IT_number 2
_symmetry_cell_setting triclinic
_symmetry_space_group_name_Hall '-P 1'
_symmetry_space_group_name_H-M 'P -1'
_atom_sites_solution_hydrogens geom
_atom_sites_solution_primary direct
_atom_sites_solution_secondary difmap
_audit_creation_method SHELXL-97
_cell_angle_alpha 84.340(4)
_cell_angle_beta 78.190(4)
_cell_angle_gamma 78.410(3)
_cell_formula_units_Z 2
_cell_length_a 9.001(2)
_cell_length_b 9.770(7)
_cell_length_c 12.098(5)
_cell_measurement_reflns_used 25
_cell_measurement_temperature 293(2)
_cell_measurement_theta_max 19.27
_cell_measurement_theta_min 7.35
_cell_volume 1018.3(9)
_computing_cell_refinement 'CAD4 EXPRESS (Enraf--Nonius, 1989)'
_computing_data_collection 'CAD4 EXPRESS (Enraf--Nonius, 1989)'
_computing_data_reduction 'XCAD4 (Harms & Wocadlo, 1995)'
_computing_molecular_graphics 'ORTEP-3 for Windows (Farrugia, 1997)'
_computing_publication_material 'WinGX (Farrugia, 1999)'
_computing_structure_refinement 'SHELXL97 (Sheldrick, 2008)'
_computing_structure_solution 'SHELXS97 (Sheldrick, 2008)'
_diffrn_ambient_temperature 293(2)
_diffrn_measured_fraction_theta_full 0.999
_diffrn_measured_fraction_theta_max 0.999
_diffrn_measurement_device_type 'Enraf--Nonius CAD4'
_diffrn_measurement_method 'non-profiled \w/2\q scans'
_diffrn_radiation_monochromator graphite
_diffrn_radiation_source 'fine-focus sealed tube'
_diffrn_radiation_type MoK\a
_diffrn_radiation_wavelength 0.71073
_diffrn_reflns_av_R_equivalents 0.0157
_diffrn_reflns_av_sigmaI/netI 0.0185
_diffrn_reflns_limit_h_max 10
_diffrn_reflns_limit_h_min -10
_diffrn_reflns_limit_k_max 11
_diffrn_reflns_limit_k_min -11
_diffrn_reflns_limit_l_max 14
_diffrn_reflns_limit_l_min -14
_diffrn_reflns_number 7180
_diffrn_reflns_theta_full 24.99
_diffrn_reflns_theta_max 24.99
_diffrn_reflns_theta_min 1.72
_diffrn_standards_decay_% 1
_diffrn_standards_interval_time 60
_diffrn_standards_number 3
_exptl_absorpt_coefficient_mu 0.158
_exptl_absorpt_correction_type none
_exptl_crystal_colour orange
_exptl_crystal_density_diffrn 1.299
_exptl_crystal_density_method 'not measured'
_exptl_crystal_description block
_exptl_crystal_F_000 416
_exptl_crystal_size_max 0.4
_exptl_crystal_size_mid 0.4
_exptl_crystal_size_min 0.4
_refine_diff_density_max 0.208
_refine_diff_density_min -0.235
_refine_ls_extinction_method none
_refine_ls_goodness_of_fit_ref 1.038
_refine_ls_hydrogen_treatment constr
_refine_ls_matrix_type full
_refine_ls_number_parameters 281
_refine_ls_number_reflns 3590
_refine_ls_number_restraints 13
_refine_ls_restrained_S_all 1.040
_refine_ls_R_factor_all 0.0484
_refine_ls_R_factor_gt 0.0392
_refine_ls_shift/su_max 0.000
_refine_ls_shift/su_mean 0.000
_refine_ls_structure_factor_coef Fsqd
_refine_ls_weighting_details 'calc w=1/[\s^2^(Fo^2^)+(0.0521P)^2^+0.3216P] where P=(Fo^2^+2Fc^2^)/3'
_refine_ls_weighting_scheme calc
_refine_ls_wR_factor_gt 0.1036
_refine_ls_wR_factor_ref 0.1099
_reflns_number_gt 3018
_reflns_number_total 3590
_reflns_threshold_expression I>2\s(I)
_cod_data_source_file uk3009.cif
_cod_data_source_block III
_cod_database_code 2017496
_cod_database_fobs_code 2017496

loop_
_symmetry_equiv_pos_as_xyz
'x, y, z'
'-x, -y, -z'

loop_
_atom_site_type_symbol
_atom_site_label
_atom_site_fract_x
_atom_site_fract_y
_atom_site_fract_z
_atom_site_U_iso_or_equiv
_atom_site_adp_type
_atom_site_calc_flag
_atom_site_refinement_flags
_atom_site_occupancy
_atom_site_disorder_assembly
_atom_site_disorder_group
P P1 0.11748(5) 0.93176(5) 0.26596(4) 0.04422(15) Uani d D 1 . .
N N1 0.18530(18) 0.90157(16) 0.37674(13) 0.0509(4) Uani d . 1 A .
N N2 0.4414(2) 0.6488(2) 0.66603(16) 0.0748(5) Uani d . 1 A .
O O1 0.4945(3) 0.7528(2) 0.66954(17) 0.1075(7) Uani d . 1 . .
O O2 0.4677(3) 0.5446(2) 0.72744(16) 0.1083(7) Uani d . 1 . .
C C1 0.21429(19) 0.77612(18) 0.43984(14) 0.0457(4) Uani d . 1 . .
C C2 0.3075(2) 0.77048(19) 0.51926(14) 0.0482(4) Uani d . 1 A .
H H2 0.3469 0.8488 0.5281 0.058 Uiso calc R 1 . .
C C3 0.3415(2) 0.6496(2) 0.58465(15) 0.0544(5) Uani d . 1 . .
C C4 0.2883(3) 0.5299(2) 0.57623(18) 0.0650(5) Uani d . 1 A .
H H4 0.3136 0.4492 0.6213 0.078 Uiso calc R 1 . .
C C5 0.1964(3) 0.5345(2) 0.49873(19) 0.0669(6) Uani d . 1 . .
H H5 0.1580 0.4552 0.4908 0.080 Uiso calc R 1 A .
C C6 0.1592(2) 0.6542(2) 0.43194(17) 0.0583(5) Uani d . 1 A .
H H6 0.0957 0.6538 0.3802 0.070 Uiso calc R 1 . .
C C7 0.2521(5) 0.8573(4) 0.1441(4) 0.0433(10) Uani d PD 0.791(3) A 1
C C8 0.3410(4) 0.7257(3) 0.1548(2) 0.0649(8) Uani d PD 0.791(3) A 1
H H8 0.3294 0.6749 0.2242 0.078 Uiso calc PR 0.791(3) A 1
C C9 0.4465(4) 0.6687(3) 0.0644(2) 0.0773(10) Uani d PD 0.791(3) A 1
H H9 0.5061 0.5803 0.0735 0.093 Uiso calc PR 0.791(3) A 1
C C10 0.4643(7) 0.7407(5) -0.0387(5) 0.0698(14) Uani d PD 0.791(3) A 1
H H10 0.5367 0.7017 -0.0991 0.084 Uiso calc PR 0.791(3) A 1
C C11 0.3760(4) 0.8700(4) -0.0529(3) 0.0754(10) Uani d PD 0.791(3) A 1
H H11 0.3858 0.9177 -0.1237 0.090 Uiso calc PR 0.791(3) A 1
C C12 0.2722(4) 0.9297(3) 0.0378(3) 0.0680(10) Uani d PD 0.791(3) A 1
H H12 0.2149 1.0191 0.0282 0.082 Uiso calc PR 0.791(3) A 1
C C13 0.0832(2) 1.11816(18) 0.23561(15) 0.0479(4) Uani d . 1 A .
C C14 0.1737(3) 1.1979(2) 0.26952(18) 0.0645(5) Uani d . 1 . .
H H14 0.2485 1.1561 0.3114 0.077 Uiso calc R 1 A .
C C15 0.1537(3) 1.3398(2) 0.2416(2) 0.0802(7) Uani d . 1 A .
H H15 0.2157 1.3933 0.2639 0.096 Uiso calc R 1 . .
C C16 0.0430(3) 1.4019(2) 0.1812(2) 0.0840(7) Uani d . 1 . .
H H16 0.0297 1.4977 0.1626 0.101 Uiso calc R 1 A .
C C17 -0.0483(3) 1.3237(3) 0.1479(2) 0.0845(7) Uani d . 1 A .
H H17 -0.1237 1.3666 0.1069 0.101 Uiso calc R 1 . .
C C18 -0.0291(3) 1.1824(2) 0.1748(2) 0.0676(6) Uani d . 1 . .
H H18 -0.0917 1.1296 0.1522 0.081 Uiso calc R 1 A .
C C19 -0.0657(2) 0.87966(19) 0.27169(17) 0.0526(4) Uani d . 1 A .
C C20 -0.1052(3) 0.8281(2) 0.1817(2) 0.0715(6) Uani d . 1 . .
H H20 -0.0343 0.8133 0.1144 0.086 Uiso calc R 1 A .
C C21 -0.2532(4) 0.7986(3) 0.1930(3) 0.0933(9) Uani d . 1 A .
H H21 -0.2816 0.7639 0.1331 0.112 Uiso calc R 1 . .
C C22 -0.3577(3) 0.8209(3) 0.2940(3) 0.0909(9) Uani d . 1 . .
H H22 -0.4574 0.8042 0.3005 0.109 Uiso calc R 1 A .
C C23 -0.3159(3) 0.8670(3) 0.3834(3) 0.0845(8) Uani d . 1 A .
H H23 -0.3859 0.8785 0.4514 0.101 Uiso calc R 1 . .
C C24 -0.1711(2) 0.8966(2) 0.3739(2) 0.0664(5) Uani d . 1 . .
H H24 -0.1431 0.9279 0.4354 0.080 Uiso calc R 1 A .
C C97 0.223(3) 0.8597(16) 0.1391(16) 0.0433(10) Uani d PD 0.209(3) A 2
C C98 0.2473(15) 0.7198(10) 0.1333(8) 0.0649(8) Uani d PD 0.209(3) A 2
H H98 0.1948 0.6663 0.1902 0.078 Uiso calc PR 0.209(3) A 2
C C99 0.3476(16) 0.6558(12) 0.0449(9) 0.0773(10) Uani d PD 0.209(3) A 2
H H99 0.3601 0.5595 0.0407 0.093 Uiso calc PR 0.209(3) A 2
C C910 0.429(3) 0.731(2) -0.037(2) 0.0698(14) Uani d PD 0.209(3) A 2
H H910 0.4860 0.6899 -0.1024 0.084 Uiso calc PR 0.209(3) A 2
C C911 0.4254(18) 0.8680(16) -0.0202(11) 0.0754(10) Uani d PD 0.209(3) A 2
H H911 0.4929 0.9178 -0.0685 0.090 Uiso calc PR 0.209(3) A 2
C C912 0.3211(16) 0.9322(15) 0.0683(11) 0.0680(10) Uani d PD 0.209(3) A 2
H H912 0.3178 1.0257 0.0792 0.082 Uiso calc PR 0.209(3) A 2

loop_
_atom_site_aniso_label
_atom_site_aniso_U_11
_atom_site_aniso_U_22
_atom_site_aniso_U_33
_atom_site_aniso_U_12
_atom_site_aniso_U_13
_atom_site_aniso_U_23
P1 0.0459(3) 0.0421(3) 0.0457(3) -0.01055(18) -0.01213(19) 0.00455(18)
N1 0.0578(9) 0.0488(8) 0.0489(8) -0.0146(7) -0.0164(7) 0.0056(7)
N2 0.0838(13) 0.0794(13) 0.0597(11) 0.0012(11) -0.0290(10) 0.0018(10)
O1 0.1340(17) 0.1095(15) 0.1037(15) -0.0356(13) -0.0757(14) 0.0129(12)
O2 0.1436(18) 0.0938(13) 0.0900(13) 0.0050(12) -0.0657(13) 0.0188(11)
C1 0.0439(9) 0.0486(10) 0.0419(9) -0.0077(7) -0.0048(7) 0.0013(7)
C2 0.0482(10) 0.0513(10) 0.0429(9) -0.0055(8) -0.0073(7) -0.0029(7)
C3 0.0551(11) 0.0604(12) 0.0430(10) 0.0003(9) -0.0100(8) -0.0004(8)
C4 0.0731(13) 0.0556(12) 0.0601(12) -0.0047(10) -0.0139(10) 0.0144(9)
C5 0.0755(14) 0.0533(12) 0.0740(14) -0.0213(10) -0.0163(11) 0.0106(10)
C6 0.0622(12) 0.0567(11) 0.0605(12) -0.0188(9) -0.0193(9) 0.0071(9)
C7 0.041(2) 0.0447(9) 0.0469(10) -0.0078(11) -0.0162(13) 0.0015(8)
C8 0.092(2) 0.0481(13) 0.0491(13) 0.0045(14) -0.0190(14) -0.0001(10)
C9 0.102(3) 0.0562(15) 0.0638(17) 0.0205(16) -0.0227(17) -0.0138(12)
C10 0.070(4) 0.0723(17) 0.0607(13) -0.0004(16) -0.0044(18) -0.0153(12)
C11 0.086(3) 0.0753(16) 0.0485(19) 0.0023(17) -0.0003(14) 0.0121(15)
C12 0.073(2) 0.0580(13) 0.0554(19) 0.0119(15) -0.0029(13) 0.0136(13)
C13 0.0493(10) 0.0439(9) 0.0468(9) -0.0075(8) -0.0034(8) 0.0010(7)
C14 0.0772(14) 0.0510(11) 0.0702(13) -0.0187(10) -0.0216(11) 0.0022(9)
C15 0.1039(19) 0.0505(12) 0.0903(17) -0.0248(12) -0.0181(15) -0.0041(11)
C16 0.0999(19) 0.0406(11) 0.0999(19) -0.0024(12) -0.0065(15) 0.0038(11)
C17 0.0842(17) 0.0580(14) 0.1033(19) 0.0065(12) -0.0265(15) 0.0118(13)
C18 0.0659(13) 0.0522(11) 0.0846(15) -0.0044(9) -0.0257(11) 0.0062(10)
C19 0.0496(10) 0.0442(9) 0.0656(12) -0.0121(8) -0.0184(9) 0.0110(8)
C20 0.0783(14) 0.0771(15) 0.0715(14) -0.0356(12) -0.0324(12) 0.0186(11)
C21 0.106(2) 0.0900(18) 0.110(2) -0.0514(16) -0.0665(19) 0.0350(16)
C22 0.0600(14) 0.0790(17) 0.138(3) -0.0301(12) -0.0334(16) 0.0388(17)
C23 0.0558(13) 0.0720(15) 0.121(2) -0.0180(11) -0.0041(14) 0.0017(15)
C24 0.0526(11) 0.0563(12) 0.0864(15) -0.0115(9) -0.0038(10) -0.0018(10)
C97 0.041(2) 0.0447(9) 0.0469(10) -0.0078(11) -0.0162(13) 0.0015(8)
C98 0.092(2) 0.0481(13) 0.0491(13) 0.0045(14) -0.0190(14) -0.0001(10)
C99 0.102(3) 0.0562(15) 0.0638(17) 0.0205(16) -0.0227(17) -0.0138(12)
C910 0.070(4) 0.0723(17) 0.0607(13) -0.0004(16) -0.0044(18) -0.0153(12)
C911 0.086(3) 0.0753(16) 0.0485(19) 0.0023(17) -0.0003(14) 0.0121(15)
C912 0.073(2) 0.0580(13) 0.0554(19) 0.0119(15) -0.0029(13) 0.0136(13)

loop_
_atom_type_symbol
_atom_type_description
_atom_type_scat_dispersion_real
_atom_type_scat_dispersion_imag
_atom_type_scat_source
C C 0.0033 0.0016 'International Tables Vol C Tables 4.2.6.8 and 6.1.1.4'
H H 0.0000 0.0000 'International Tables Vol C Tables 4.2.6.8 and 6.1.1.4'
N N 0.0061 0.0033 'International Tables Vol C Tables 4.2.6.8 and 6.1.1.4'
P P 0.1023 0.0942 'International Tables Vol C Tables 4.2.6.8 and 6.1.1.4'
O O 0.0106 0.0060 'International Tables Vol C Tables 4.2.6.8 and 6.1.1.4'

loop_
_geom_angle_atom_site_label_1
_geom_angle_atom_site_label_2
_geom_angle_atom_site_label_3
_geom_angle_site_symmetry_1
_geom_angle_site_symmetry_3
_geom_angle
_geom_angle_publ_flag
N1 P1 C97 . . 120.3(9) ?
N1 P1 C13 . . 107.72(8) ?
C97 P1 C13 . . 105.5(6) ?
N1 P1 C19 . . 116.08(9) ?
C97 P1 C19 . . 100.5(8) ?
C13 P1 C19 . . 105.43(9) ?
N1 P1 C7 . . 112.56(18) ?
C13 P1 C7 . . 106.09(14) ?
C19 P1 C7 . . 108.27(16) ?
N1 C1 C2 . . 116.93(16) ?
N1 C1 C6 . . 126.65(17) ?
C2 C1 C6 . . 116.42(16) ?
C1 N1 P1 . . 128.93(13) ?
C3 C2 C1 . . 120.19(18) ?
C3 C2 H2 . . 119.9 ?
C1 C2 H2 . . 119.9 ?
C14 C13 C18 . . 119.25(18) ?
C14 C13 P1 . . 119.66(15) ?
C18 C13 P1 . . 121.04(15) ?
C4 C3 C2 . . 123.30(18) ?
C4 C3 N2 . . 118.72(18) ?
C2 C3 N2 . . 117.97(19) ?
C20 C19 C24 . . 120.01(19) ?
C20 C19 P1 . . 123.72(17) ?
C24 C19 P1 . . 116.26(16) ?
C4 C5 C6 . . 121.4(2) ?
C4 C5 H5 . . 119.3 ?
C6 C5 H5 . . 119.3 ?
O2 N2 O1 . . 122.7(2) ?
O2 N2 C3 . . 118.7(2) ?
O1 N2 C3 . . 118.60(19) ?
C5 C6 C1 . . 121.74(19) ?
C5 C6 H6 . . 119.1 ?
C1 C6 H6 . . 119.1 ?
C17 C18 C13 . . 120.1(2) ?
C17 C18 H18 . . 120.0 ?
C13 C18 H18 . . 120.0 ?
C5 C4 C3 . . 116.95(18) ?
C5 C4 H4 . . 121.5 ?
C3 C4 H4 . . 121.5 ?
C23 C24 C19 . . 120.0(2) ?
C23 C24 H24 . . 120.0 ?
C19 C24 H24 . . 120.0 ?
C13 C14 C15 . . 120.1(2) ?
C13 C14 H14 . . 119.9 ?
C15 C14 H14 . . 119.9 ?
C23 C22 C21 . . 120.6(2) ?
C23 C22 H22 . . 119.7 ?
C21 C22 H22 . . 119.7 ?
C19 C20 C21 . . 119.1(2) ?
C19 C20 H20 . . 120.4 ?
C21 C20 H20 . . 120.4 ?
C22 C21 C20 . . 119.8(3) ?
C22 C21 H21 . . 120.1 ?
C20 C21 H21 . . 120.1 ?
C15 C16 C17 . . 120.2(2) ?
C15 C16 H16 . . 119.9 ?
C17 C16 H16 . . 119.9 ?
C16 C15 C14 . . 120.1(2) ?
C16 C15 H15 . . 119.9 ?
C14 C15 H15 . . 119.9 ?
C22 C23 C24 . . 120.4(3) ?
C22 C23 H23 . . 119.8 ?
C24 C23 H23 . . 119.8 ?
C16 C17 C18 . . 120.3(2) ?
C16 C17 H17 . . 119.9 ?
C18 C17 H17 . . 119.9 ?
C8 C7 C12 . . 117.7(3) ?
C8 C7 P1 . . 120.0(3) ?
C12 C7 P1 . . 122.4(3) ?
C9 C8 C7 . . 121.0(3) ?
C9 C8 H8 . . 119.5 ?
C7 C8 H8 . . 119.5 ?
C10 C9 C8 . . 120.6(3) ?
C10 C9 H9 . . 119.7 ?
C8 C9 H9 . . 119.7 ?
C9 C10 C11 . . 120.0(4) ?
C9 C10 H10 . . 120.0 ?
C11 C10 H10 . . 120.0 ?
C10 C11 C12 . . 120.0(3) ?
C10 C11 H11 . . 120.0 ?
C12 C11 H11 . . 120.0 ?
C11 C12 C7 . . 120.8(3) ?
C11 C12 H12 . . 119.6 ?
C7 C12 H12 . . 119.6 ?
C98 C97 C912 . . 118.5(13) ?
C98 C97 P1 . . 118.0(11) ?
C912 C97 P1 . . 119.5(12) ?
C97 C98 C99 . . 120.6(11) ?
C97 C98 H98 . . 119.7 ?
C99 C98 H98 . . 119.7 ?
C910 C99 C98 . . 120.8(12) ?
C910 C99 H99 . . 119.6 ?
C98 C99 H99 . . 119.6 ?
C99 C910 C911 . . 118.2(16) ?
C99 C910 H910 . . 120.9 ?
C911 C910 H910 . . 120.9 ?
C910 C911 C912 . . 119.7(14) ?
C910 C911 H911 . . 120.1 ?
C912 C911 H911 . . 120.1 ?
C97 C912 C911 . . 120.3(13) ?
C97 C912 H912 . . 119.9 ?
C911 C912 H912 . . 119.9 ?

loop_
_geom_bond_atom_site_label_1
_geom_bond_atom_site_label_2
_geom_bond_site_symmetry_2
_geom_bond_distance
_geom_bond_publ_flag
P1 N1 . 1.5622(16) ?
P1 C97 . 1.762(13) ?
P1 C13 . 1.799(2) ?
P1 C19 . 1.8071(19) ?
P1 C7 . 1.816(3) ?
C1 N1 . 1.386(2) ?
C1 C2 . 1.389(2) ?
C1 C6 . 1.398(3) ?
C2 C3 . 1.373(3) ?
C2 H2 . 0.9300 ?
C13 C14 . 1.377(3) ?
C13 C18 . 1.384(3) ?
O1 N2 . 1.214(3) ?
C3 C4 . 1.369(3) ?
C3 N2 . 1.462(3) ?
C19 C20 . 1.380(3) ?
C19 C24 . 1.398(3) ?
C5 C4 . 1.364(3) ?
C5 C6 . 1.378(3) ?
C5 H5 . 0.9300 ?
N2 O2 . 1.213(3) ?
C6 H6 . 0.9300 ?
C18 C17 . 1.372(3) ?
C18 H18 . 0.9300 ?
C4 H4 . 0.9300 ?
C24 C23 . 1.370(3) ?
C24 H24 . 0.9300 ?
C14 C15 . 1.378(3) ?
C14 H14 . 0.9300 ?
C22 C23 . 1.358(4) ?
C22 C21 . 1.387(4) ?
C22 H22 . 0.9300 ?
C20 C21 . 1.395(3) ?
C20 H20 . 0.9300 ?
C21 H21 . 0.9300 ?
C16 C15 . 1.364(4) ?
C16 C17 . 1.367(4) ?
C16 H16 . 0.9300 ?
C15 H15 . 0.9300 ?
C23 H23 . 0.9300 ?
C17 H17 . 0.9300 ?
C7 C8 . 1.381(5) ?
C7 C12 . 1.402(5) ?
C8 C9 . 1.375(4) ?
C8 H8 . 0.9300 ?
C9 C10 . 1.366(6) ?
C9 H9 . 0.9300 ?
C10 C11 . 1.367(6) ?
C10 H10 . 0.9300 ?
C11 C12 . 1.380(4) ?
C11 H11 . 0.9300 ?
C12 H12 . 0.9300 ?
C97 C98 . 1.346(14) ?
C97 C912 . 1.353(15) ?
C98 C99 . 1.364(12) ?
C98 H98 . 0.9300 ?
C99 C910 . 1.350(15) ?
C99 H99 . 0.9300 ?
C910 C911 . 1.369(16) ?
C910 H910 . 0.9300 ?
C911 C912 . 1.381(14) ?
C911 H911 . 0.9300 ?
C912 H912 . 0.9300 ?

loop_
_geom_torsion_atom_site_label_1
_geom_torsion_atom_site_label_2
_geom_torsion_atom_site_label_3
_geom_torsion_atom_site_label_4
_geom_torsion_site_symmetry_1
_geom_torsion_site_symmetry_2
_geom_torsion_site_symmetry_3
_geom_torsion_site_symmetry_4
_geom_torsion
_geom_torsion_publ_flag
C2 C1 N1 P1 . . . . 165.37(14) ?
C6 C1 N1 P1 . . . . -14.7(3) ?
C97 P1 N1 C1 . . . . -67.0(7) ?
C13 P1 N1 C1 . . . . 172.32(15) ?
C19 P1 N1 C1 . . . . 54.46(19) ?
C7 P1 N1 C1 . . . . -71.1(2) ?
N1 C1 C2 C3 . . . . -179.84(16) ?
C6 C1 C2 C3 . . . . 0.2(3) ?
N1 P1 C13 C14 . . . . 29.15(18) ?
C97 P1 C13 C14 . . . . -100.5(9) ?
C19 P1 C13 C14 . . . . 153.69(16) ?
C7 P1 C13 C14 . . . . -91.6(2) ?
N1 P1 C13 C18 . . . . -153.33(16) ?
C97 P1 C13 C18 . . . . 77.1(9) ?
C19 P1 C13 C18 . . . . -28.79(19) ?
C7 P1 C13 C18 . . . . 85.9(2) ?
C1 C2 C3 C4 . . . . 0.2(3) ?
C1 C2 C3 N2 . . . . 179.35(16) ?
N1 P1 C19 C20 . . . . -144.50(17) ?
C97 P1 C19 C20 . . . . -13.1(7) ?
C13 P1 C19 C20 . . . . 96.38(18) ?
C7 P1 C19 C20 . . . . -16.8(2) ?
N1 P1 C19 C24 . . . . 36.72(18) ?
C97 P1 C19 C24 . . . . 168.2(7) ?
C13 P1 C19 C24 . . . . -82.40(16) ?
C7 P1 C19 C24 . . . . 164.4(2) ?
C4 C3 N2 O2 . . . . -3.7(3) ?
C2 C3 N2 O2 . . . . 177.2(2) ?
C4 C3 N2 O1 . . . . 176.5(2) ?
C2 C3 N2 O1 . . . . -2.7(3) ?
C4 C5 C6 C1 . . . . 0.4(3) ?
N1 C1 C6 C5 . . . . 179.55(18) ?
C2 C1 C6 C5 . . . . -0.5(3) ?
C14 C13 C18 C17 . . . . 0.7(3) ?
P1 C13 C18 C17 . . . . -176.84(18) ?
C6 C5 C4 C3 . . . . 0.1(3) ?
C2 C3 C4 C5 . . . . -0.4(3) ?
N2 C3 C4 C5 . . . . -179.50(19) ?
C20 C19 C24 C23 . . . . -2.5(3) ?
P1 C19 C24 C23 . . . . 176.36(17) ?
C18 C13 C14 C15 . . . . -0.9(3) ?
P1 C13 C14 C15 . . . . 176.63(18) ?
C24 C19 C20 C21 . . . . 2.4(3) ?
P1 C19 C20 C21 . . . . -176.32(17) ?
C23 C22 C21 C20 . . . . -2.2(4) ?
C19 C20 C21 C22 . . . . -0.1(4) ?
C17 C16 C15 C14 . . . . -0.1(4) ?
C13 C14 C15 C16 . . . . 0.7(4) ?
C21 C22 C23 C24 . . . . 2.2(4) ?
C19 C24 C23 C22 . . . . 0.1(4) ?
C15 C16 C17 C18 . . . . -0.1(4) ?
C13 C18 C17 C16 . . . . -0.2(4) ?
N1 P1 C7 C8 . . . . 40.5(4) ?
C97 P1 C7 C8 . . . . -115(4) ?
C13 P1 C7 C8 . . . . 158.1(3) ?
C19 P1 C7 C8 . . . . -89.1(4) ?
N1 P1 C7 C12 . . . . -138.4(3) ?
C97 P1 C7 C12 . . . . 66(4) ?
C13 P1 C7 C12 . . . . -20.8(4) ?
C19 P1 C7 C12 . . . . 92.0(4) ?
C12 C7 C8 C9 . . . . 0.6(6) ?
P1 C7 C8 C9 . . . . -178.3(3) ?
C7 C8 C9 C10 . . . . -0.7(6) ?
C8 C9 C10 C11 . . . . -0.6(7) ?
C9 C10 C11 C12 . . . . 2.1(7) ?
C10 C11 C12 C7 . . . . -2.2(6) ?
C8 C7 C12 C11 . . . . 0.9(6) ?
P1 C7 C12 C11 . . . . 179.8(3) ?
N1 P1 C97 C98 . . . . 67(2) ?
C13 P1 C97 C98 . . . . -171.2(17) ?
C19 P1 C97 C98 . . . . -62(2) ?
C7 P1 C97 C98 . . . . 93(5) ?
N1 P1 C97 C912 . . . . -90.3(19) ?
C13 P1 C97 C912 . . . . 31(2) ?
C19 P1 C97 C912 . . . . 140.9(18) ?
C7 P1 C97 C912 . . . . -64(4) ?
C912 C97 C98 C99 . . . . -12(3) ?
P1 C97 C98 C99 . . . . -169.9(13) ?
C97 C98 C99 C910 . . . . 2(3) ?
C98 C99 C910 C911 . . . . 9(4) ?
C99 C910 C911 C912 . . . . -11(4) ?
C98 C97 C912 C911 . . . . 11(3) ?
P1 C97 C912 C911 . . . . 168.1(13) ?
C910 C911 C912 C97 . . . . 1(3) ?
